data_7151801
loop_
_publ_author_name
'Giffin, Nick A.'
'Makramalla, Miller'
'Hendsbee, Arthur D.'
'Robertson, Katherine N.'
'Sherren, Cody'
'Pye, Cory C.'
'Masuda, Jason D.'
'Clyburne, Jason A. C.'

_publ_section_title
;
 Anhydrous TEMPO-H: reactions of a good hydrogen atom donor with
 low-valent carbon centres.
;
_journal_issue 10
_journal_name_full 'Organic &amp; biomolecular chemistry'
_journal_page_first 3672
_journal_page_last 3680
_journal_paper_doi 10.1039/c0ob00999g
_journal_volume 9
_journal_year 2011
_chemical_formula_moiety 'C27 H39 N2, C15 H23 O'
_chemical_formula_sum 'C42 H62 N2 O'
_chemical_formula_weight 610.94
_chemical_name_systematic
;
?
;
_space_group_IT_number 19
_symmetry_cell_setting orthorhombic
_symmetry_space_group_name_Hall 'P 2ac 2ab'
_symmetry_space_group_name_H-M 'P 21 21 21'
_atom_sites_solution_hydrogens geom
_atom_sites_solution_primary direct
_atom_sites_solution_secondary difmap
_audit_creation_method SHELXL-97
_cell_angle_alpha 90.00
_cell_angle_beta 90.00
_cell_angle_gamma 90.00
_cell_formula_units_Z 4
_cell_length_a 10.2181(7)
_cell_length_b 19.3153(14)
_cell_length_c 19.5555(14)
_cell_measurement_reflns_used 9916
_cell_measurement_temperature 100(2)
_cell_measurement_theta_max 24.85
_cell_measurement_theta_min 2.25
_cell_volume 3859.6(5)
_computing_cell_refinement 'Bruker SAINT'
_computing_data_collection 'Bruker APEX2'
_computing_data_reduction 'Bruker SAINT'
_computing_structure_refinement 'SHELXL-97 (Sheldrick, 2008)'
_computing_structure_solution 'SHELXS-97 (Sheldrick, 2008)'
_diffrn_ambient_temperature 100(2)
_diffrn_measured_fraction_theta_full 0.999
_diffrn_measured_fraction_theta_max 0.999
_diffrn_measurement_device_type 'Bruker APEX-II CCD'
_diffrn_measurement_method '\f and \w scans'
_diffrn_radiation_monochromator graphite
_diffrn_radiation_source 'fine-focus sealed tube'
_diffrn_radiation_type MoK\a
_diffrn_radiation_wavelength 0.71073
_diffrn_reflns_av_R_equivalents 0.1297
_diffrn_reflns_av_sigmaI/netI 0.0716
_diffrn_reflns_limit_h_max 12
_diffrn_reflns_limit_h_min -12
_diffrn_reflns_limit_k_max 24
_diffrn_reflns_limit_k_min -24
_diffrn_reflns_limit_l_max 24
_diffrn_reflns_limit_l_min -24
_diffrn_reflns_number 42693
_diffrn_reflns_theta_full 26.50
_diffrn_reflns_theta_max 26.50
_diffrn_reflns_theta_min 2.11
_diffrn_standards_number 0
_exptl_absorpt_coefficient_mu 0.061
_exptl_absorpt_correction_T_max 0.9877
_exptl_absorpt_correction_T_min 0.9819
_exptl_absorpt_correction_type multi-scan
_exptl_absorpt_process_details 'SADABS; Bruker 2009'
_exptl_crystal_colour colourless
_exptl_crystal_density_diffrn 1.051
_exptl_crystal_density_method 'not measured'
_exptl_crystal_description block
_exptl_crystal_F_000 1344
_exptl_crystal_size_max 0.298
_exptl_crystal_size_mid 0.213
_exptl_crystal_size_min 0.201
_refine_diff_density_max 0.204
_refine_diff_density_min -0.158
_refine_diff_density_rms 0.032
_refine_ls_abs_structure_details 'Flack H D (1983), Acta Cryst. A39, 876-881'
_refine_ls_extinction_coef 0.0080(12)
_refine_ls_extinction_expression Fc^*^=kFc[1+0.001xFc^2^\l^3^/sin(2\q)]^-1/4^
_refine_ls_extinction_method SHELXL
_refine_ls_goodness_of_fit_ref 0.956
_refine_ls_hydrogen_treatment mixed
_refine_ls_matrix_type full
_refine_ls_number_parameters 549
_refine_ls_number_reflns 4462
_refine_ls_number_restraints 393
_refine_ls_restrained_S_all 1.074
_refine_ls_R_factor_all 0.0675
_refine_ls_R_factor_gt 0.0438
_refine_ls_shift/su_max 0.000
_refine_ls_shift/su_mean 0.000
_refine_ls_structure_factor_coef Fsqd
_refine_ls_weighting_details 'calc w=1/[\s^2^(Fo^2^)+(0.0504P)^2^+0.0000P] where P=(Fo^2^+2Fc^2^)/3'
_refine_ls_weighting_scheme calc
_refine_ls_wR_factor_gt 0.0945
_refine_ls_wR_factor_ref 0.1026
_reflns_number_gt 3148
_reflns_number_total 4462
_reflns_threshold_expression >2sigma(I)
_cod_data_source_file c0ob00999g.txt
_cod_data_source_block saturatedSIPr-BHT
_cod_depositor_comments
;
The following automatic conversions were performed:
'_symmetry_cell_setting' value 'Orthorhombic' changed to 'orthorhombic'
according to '/home/saulius/struct/CIF-dictionaries/cif_core.dic'
dictionary named 'cif_core.dic' version 2.4.1 from 2010-06-29.

Automatic conversion script
Id: cif_fix_enum 1555 2011-01-17 13:19:09Z saulius 
;
_cod_original_sg_symbol_H-M P2(1)2(1)2(1)
_cod_database_code 7151801

loop_
_symmetry_equiv_pos_as_xyz
'x, y, z'
'-x+1/2, -y, z+1/2'
'-x, y+1/2, -z+1/2'
'x+1/2, -y+1/2, -z'

loop_
_atom_site_label
_atom_site_type_symbol
_atom_site_fract_x
_atom_site_fract_y
_atom_site_fract_z
_atom_site_U_iso_or_equiv
_atom_site_adp_type
_atom_site_occupancy
_atom_site_symmetry_multiplicity
_atom_site_calc_flag
_atom_site_refinement_flags
_atom_site_disorder_assembly
_atom_site_disorder_group
N1 N 0.4469(2) 0.17281(10) 0.23332(11) 0.0267(5) Uani 1 1 d D . .
N2 N 0.2921(2) 0.13740(11) 0.30179(11) 0.0242(5) Uani 1 1 d . . .
O1 O 0.47444(19) 0.48721(9) 0.24205(10) 0.0336(5) Uani 1 1 d . . .
C1 C 0.3990(3) 0.12041(13) 0.26765(12) 0.0233(6) Uani 1 1 d . A .
H1 H 0.443(2) 0.0742(14) 0.2671(13) 0.028 Uiso 1 1 d . . .
C2 C 0.3714(3) 0.23668(13) 0.24659(15) 0.0327(7) Uani 1 1 d . A .
H2A H 0.3459 0.2598 0.2034 0.039 Uiso 1 1 calc R . .
H2B H 0.4215 0.2695 0.2753 0.039 Uiso 1 1 calc R . .
C3 C 0.2526(3) 0.20880(13) 0.28437(15) 0.0315(7) Uani 1 1 d . A .
H3A H 0.2344 0.2362 0.3261 0.038 Uiso 1 1 calc R . .
H3B H 0.1741 0.2091 0.2547 0.038 Uiso 1 1 calc R . .
C4A C 0.5646(12) 0.1758(15) 0.1895(6) 0.0348(14) Uani 0.50 1 d PDU A 1
C5A C 0.5537(8) 0.1716(7) 0.1173(5) 0.0376(14) Uani 0.50 1 d PDU A 1
C6A C 0.6721(8) 0.1783(4) 0.0812(4) 0.0373(16) Uani 0.50 1 d PDU A 1
H6A H 0.6699 0.1778 0.0326 0.045 Uiso 0.50 1 calc PR A 1
C7A C 0.7915(7) 0.1857(4) 0.1136(4) 0.0387(15) Uani 0.50 1 d PDU A 1
H7A H 0.8687 0.1899 0.0868 0.046 Uiso 0.50 1 calc PR A 1
C8A C 0.8012(9) 0.1871(4) 0.1844(3) 0.0378(15) Uani 0.50 1 d PDU A 1
H8A H 0.8837 0.1917 0.2063 0.045 Uiso 0.50 1 calc PR A 1
C9A C 0.6849(12) 0.1813(8) 0.2229(4) 0.0356(14) Uani 0.50 1 d PDU A 1
C4B C 0.5527(12) 0.1716(15) 0.1880(6) 0.0352(14) Uani 0.50 1 d PDU A 2
C5B C 0.5177(8) 0.1642(6) 0.1201(5) 0.0368(15) Uani 0.50 1 d PDU A 2
C6B C 0.6147(7) 0.1683(4) 0.0697(4) 0.0391(15) Uani 0.50 1 d PDU A 2
H6B H 0.5940 0.1617 0.0228 0.047 Uiso 0.50 1 calc PR A 2
C7B C 0.7411(8) 0.1823(4) 0.0901(4) 0.0386(16) Uani 0.50 1 d PDU A 2
H7B H 0.8080 0.1859 0.0566 0.046 Uiso 0.50 1 calc PR A 2
C8B C 0.7727(9) 0.1912(5) 0.1586(4) 0.0378(14) Uani 0.50 1 d PDU A 2
H8B H 0.8613 0.1998 0.1707 0.045 Uiso 0.50 1 calc PR A 2
C9B C 0.6780(12) 0.1878(8) 0.2109(4) 0.0371(14) Uani 0.50 1 d PDU A 2
C10 C 0.4010(5) 0.15357(17) 0.08982(16) 0.0691(13) Uani 1 1 d DU . .
H10 H 0.3334 0.1494 0.1266 0.083 Uiso 1 1 calc R A 1
C11A C 0.3860(12) 0.2196(5) 0.0413(6) 0.069(3) Uani 0.50 1 d PDU A 1
H11A H 0.3010 0.2179 0.0181 0.104 Uiso 0.50 1 calc PR A 1
H11B H 0.4562 0.2194 0.0071 0.104 Uiso 0.50 1 calc PR A 1
H11C H 0.3917 0.2619 0.0688 0.104 Uiso 0.50 1 calc PR A 1
C12A C 0.4204(12) 0.0900(6) 0.0471(5) 0.074(3) Uani 0.50 1 d PDU A 1
H12A H 0.3371 0.0767 0.0260 0.111 Uiso 0.50 1 calc PR A 1
H12B H 0.4519 0.0521 0.0761 0.111 Uiso 0.50 1 calc PR A 1
H12C H 0.4850 0.0995 0.0113 0.111 Uiso 0.50 1 calc PR A 1
C11B C 0.3268(12) 0.1947(5) 0.0333(6) 0.067(3) Uani 0.50 1 d PDU A 2
H11D H 0.2413 0.1733 0.0252 0.100 Uiso 0.50 1 calc PR A 2
H11E H 0.3780 0.1940 -0.0090 0.100 Uiso 0.50 1 calc PR A 2
H11F H 0.3146 0.2427 0.0483 0.100 Uiso 0.50 1 calc PR A 2
C12B C 0.3694(12) 0.0739(5) 0.0699(5) 0.059(3) Uani 0.50 1 d PDU A 2
H12D H 0.2801 0.0706 0.0519 0.089 Uiso 0.50 1 calc PR A 2
H12E H 0.3774 0.0447 0.1107 0.089 Uiso 0.50 1 calc PR A 2
H12F H 0.4315 0.0581 0.0351 0.089 Uiso 0.50 1 calc PR A 2
C13 C 0.7052(3) 0.19154(17) 0.29272(19) 0.0525(10) Uani 1 1 d D . .
H13 H 0.6265 0.1774 0.3198 0.063 Uiso 1 1 calc R A 1
C14A C 0.8173(9) 0.1490(7) 0.3097(8) 0.060(3) Uani 0.50 1 d PD A 1
H14A H 0.8353 0.1525 0.3588 0.090 Uiso 0.50 1 calc PR A 1
H14B H 0.8937 0.1651 0.2838 0.090 Uiso 0.50 1 calc PR A 1
H14C H 0.7988 0.1007 0.2978 0.090 Uiso 0.50 1 calc PR A 1
C15A C 0.7286(11) 0.2726(5) 0.2973(5) 0.058(3) Uani 0.50 1 d PD A 1
H15A H 0.6479 0.2970 0.2849 0.087 Uiso 0.50 1 calc PR A 1
H15B H 0.7988 0.2859 0.2658 0.087 Uiso 0.50 1 calc PR A 1
H15C H 0.7535 0.2850 0.3442 0.087 Uiso 0.50 1 calc PR A 1
C14B C 0.7824(11) 0.1253(6) 0.3258(8) 0.070(4) Uani 0.50 1 d PD A 2
H14D H 0.7949 0.1329 0.3749 0.105 Uiso 0.50 1 calc PR A 2
H14E H 0.8679 0.1203 0.3036 0.105 Uiso 0.50 1 calc PR A 2
H14F H 0.7308 0.0832 0.3186 0.105 Uiso 0.50 1 calc PR A 2
C15B C 0.7708(12) 0.2552(5) 0.3256(5) 0.061(3) Uani 0.50 1 d PD A 2
H15D H 0.7768 0.2485 0.3751 0.092 Uiso 0.50 1 calc PR A 2
H15E H 0.7185 0.2966 0.3159 0.092 Uiso 0.50 1 calc PR A 2
H15F H 0.8589 0.2611 0.3065 0.092 Uiso 0.50 1 calc PR A 2
C16 C 0.1998(3) 0.08990(14) 0.33250(14) 0.0275(7) Uani 1 1 d . A .
C17 C 0.1668(3) 0.09989(14) 0.40139(14) 0.0306(7) Uani 1 1 d . . .
C18 C 0.0712(3) 0.05713(16) 0.42896(16) 0.0407(8) Uani 1 1 d . A .
H18 H 0.0467 0.0627 0.4755 0.049 Uiso 1 1 calc R . .
C19 C 0.0111(3) 0.00675(17) 0.39015(19) 0.0493(9) Uani 1 1 d . . .
H19 H -0.0542 -0.0220 0.4099 0.059 Uiso 1 1 calc R A .
C20 C 0.0458(3) -0.00180(17) 0.32323(19) 0.0480(9) Uani 1 1 d . A .
H20 H 0.0036 -0.0367 0.2971 0.058 Uiso 1 1 calc R . .
C21 C 0.1408(3) 0.03893(15) 0.29219(15) 0.0361(8) Uani 1 1 d . . .
C22 C 0.2267(3) 0.15553(16) 0.44586(15) 0.0398(8) Uani 1 1 d . A .
H22 H 0.3002 0.1772 0.4198 0.048 Uiso 1 1 calc R . .
C23 C 0.2825(4) 0.1261(2) 0.51260(16) 0.0551(10) Uani 1 1 d . . .
H23A H 0.2105 0.1124 0.5428 0.083 Uiso 1 1 calc R A .
H23B H 0.3359 0.1614 0.5353 0.083 Uiso 1 1 calc R . .
H23C H 0.3368 0.0856 0.5024 0.083 Uiso 1 1 calc R . .
C24 C 0.1272(4) 0.21195(17) 0.46233(18) 0.0549(10) Uani 1 1 d . . .
H24A H 0.1684 0.2473 0.4911 0.082 Uiso 1 1 calc R A .
H24B H 0.0528 0.1916 0.4867 0.082 Uiso 1 1 calc R . .
H24C H 0.0965 0.2332 0.4197 0.082 Uiso 1 1 calc R . .
C25 C 0.1724(4) 0.02824(16) 0.21702(16) 0.0467(9) Uani 1 1 d DU A .
H25 H 0.2495 0.0565 0.2024 0.056 Uiso 1 1 calc R B 1
C26A C 0.0443(10) 0.0511(7) 0.1794(6) 0.072(4) Uani 0.50 1 d PD A 1
H26A H 0.0560 0.0458 0.1299 0.108 Uiso 0.50 1 calc PR A 1
H26B H 0.0257 0.0997 0.1901 0.108 Uiso 0.50 1 calc PR A 1
H26C H -0.0288 0.0222 0.1947 0.108 Uiso 0.50 1 calc PR A 1
C27A C 0.1961(17) -0.0491(6) 0.2066(8) 0.056(3) Uani 0.50 1 d PDU A 1
H27A H 0.2162 -0.0580 0.1584 0.084 Uiso 0.50 1 calc PR A 1
H27B H 0.1174 -0.0749 0.2196 0.084 Uiso 0.50 1 calc PR A 1
H27C H 0.2698 -0.0640 0.2350 0.084 Uiso 0.50 1 calc PR A 1
C26B C 0.1002(11) 0.0756(6) 0.1677(6) 0.059(3) Uani 0.50 1 d PD A 2
H26D H 0.1011 0.1231 0.1855 0.089 Uiso 0.50 1 calc PR A 2
H26E H 0.0095 0.0599 0.1628 0.089 Uiso 0.50 1 calc PR A 2
H26F H 0.1435 0.0745 0.1230 0.089 Uiso 0.50 1 calc PR A 2
C27B C 0.1707(18) -0.0453(6) 0.1895(8) 0.058(3) Uani 0.50 1 d PDU A 2
H27D H 0.1914 -0.0447 0.1406 0.087 Uiso 0.50 1 calc PR A 2
H27E H 0.0836 -0.0654 0.1963 0.087 Uiso 0.50 1 calc PR A 2
H27F H 0.2359 -0.0731 0.2138 0.087 Uiso 0.50 1 calc PR A 2
C28 C 0.3823(3) 0.44476(14) 0.22289(14) 0.0274(6) Uani 1 1 d . C .
C29 C 0.2927(3) 0.41487(12) 0.27120(14) 0.0253(6) Uani 1 1 d . . .
C30 C 0.1902(3) 0.37414(13) 0.24825(15) 0.0280(6) Uani 1 1 d . . .
H30 H 0.1296 0.3568 0.2809 0.034 Uiso 1 1 calc R . .
C31 C 0.1716(3) 0.35735(14) 0.17963(15) 0.0284(7) Uani 1 1 d . . .
C32 C 0.2625(3) 0.38250(15) 0.13396(15) 0.0326(7) Uani 1 1 d . C .
H32 H 0.2532 0.3705 0.0871 0.039 Uiso 1 1 calc R . .
C33 C 0.3675(3) 0.42462(16) 0.15266(14) 0.0357(7) Uani 1 1 d D . .
C34 C 0.3128(3) 0.42856(14) 0.34842(14) 0.0318(7) Uani 1 1 d . . .
C35 C 0.2110(4) 0.39153(17) 0.39306(16) 0.0510(9) Uani 1 1 d . . .
H35A H 0.2280 0.4018 0.4413 0.076 Uiso 1 1 calc R . .
H35B H 0.2168 0.3415 0.3855 0.076 Uiso 1 1 calc R . .
H35C H 0.1232 0.4077 0.3808 0.076 Uiso 1 1 calc R . .
C36 C 0.3018(4) 0.50592(15) 0.36459(17) 0.0490(9) Uani 1 1 d . . .
H36A H 0.2150 0.5227 0.3511 0.074 Uiso 1 1 calc R . .
H36B H 0.3691 0.5314 0.3392 0.074 Uiso 1 1 calc R . .
H36C H 0.3142 0.5132 0.4138 0.074 Uiso 1 1 calc R . .
C37 C 0.4479(3) 0.40247(16) 0.36932(15) 0.0446(9) Uani 1 1 d . . .
H37A H 0.5147 0.4251 0.3412 0.067 Uiso 1 1 calc R . .
H37B H 0.4523 0.3522 0.3626 0.067 Uiso 1 1 calc R . .
H37C H 0.4633 0.4133 0.4176 0.067 Uiso 1 1 calc R . .
C38 C 0.0574(3) 0.31392(15) 0.15650(16) 0.0393(8) Uani 1 1 d . . .
H38A H 0.0897 0.2733 0.1316 0.059 Uiso 1 1 calc R . .
H38B H 0.0011 0.3414 0.1264 0.059 Uiso 1 1 calc R . .
H38C H 0.0071 0.2987 0.1965 0.059 Uiso 1 1 calc R . .
C39A C 0.4537(5) 0.4577(3) 0.0996(2) 0.0373(12) Uani 0.723(7) 1 d PDU C 1
C40A C 0.5986(5) 0.4404(3) 0.1154(3) 0.0478(15) Uani 0.723(7) 1 d PDU C 1
H40A H 0.6551 0.4625 0.0813 0.072 Uiso 0.723(7) 1 calc PR C 1
H40B H 0.6112 0.3901 0.1139 0.072 Uiso 0.723(7) 1 calc PR C 1
H40C H 0.6212 0.4576 0.1610 0.072 Uiso 0.723(7) 1 calc PR C 1
C41A C 0.4327(6) 0.5375(3) 0.0964(3) 0.0480(15) Uani 0.723(7) 1 d PDU C 1
H41A H 0.3465 0.5475 0.0768 0.072 Uiso 0.723(7) 1 calc PR C 1
H41B H 0.5008 0.5585 0.0679 0.072 Uiso 0.723(7) 1 calc PR C 1
H41C H 0.4375 0.5569 0.1427 0.072 Uiso 0.723(7) 1 calc PR C 1
C42A C 0.4214(5) 0.4315(3) 0.0281(2) 0.0598(17) Uani 0.723(7) 1 d PDU C 1
H42A H 0.4772 0.4550 -0.0054 0.090 Uiso 0.723(7) 1 calc PR C 1
H42B H 0.3294 0.4411 0.0178 0.090 Uiso 0.723(7) 1 calc PR C 1
H42C H 0.4369 0.3814 0.0259 0.090 Uiso 0.723(7) 1 calc PR C 1
C39B C 0.4972(5) 0.4268(3) 0.0995(2) 0.045(2) Uani 0.277(7) 1 d PRDU C 2
C40B C 0.6155(5) 0.4007(3) 0.1311(2) 0.053(3) Uani 0.277(7) 1 d PRDU C 2
H40D H 0.6297 0.4243 0.1748 0.080 Uiso 0.277(7) 1 calc PR C 2
H40E H 0.6902 0.4092 0.1008 0.080 Uiso 0.277(7) 1 calc PR C 2
H40F H 0.6066 0.3508 0.1390 0.080 Uiso 0.277(7) 1 calc PR C 2
C41B C 0.4946(15) 0.5058(6) 0.0832(7) 0.051(3) Uani 0.277(7) 1 d PDU C 2
H41D H 0.4710 0.5316 0.1246 0.077 Uiso 0.277(7) 1 calc PR C 2
H41E H 0.4300 0.5149 0.0473 0.077 Uiso 0.277(7) 1 calc PR C 2
H41F H 0.5814 0.5206 0.0675 0.077 Uiso 0.277(7) 1 calc PR C 2
C42B C 0.4701(13) 0.3934(7) 0.0284(5) 0.041(3) Uani 0.277(7) 1 d PDU C 2
H42D H 0.3873 0.4111 0.0102 0.062 Uiso 0.277(7) 1 calc PR C 2
H42E H 0.4647 0.3430 0.0334 0.062 Uiso 0.277(7) 1 calc PR C 2
H42F H 0.5414 0.4051 -0.0031 0.062 Uiso 0.277(7) 1 calc PR C 2

loop_
_atom_site_aniso_label
_atom_site_aniso_U_11
_atom_site_aniso_U_22
_atom_site_aniso_U_33
_atom_site_aniso_U_23
_atom_site_aniso_U_13
_atom_site_aniso_U_12
N1 0.0423(14) 0.0175(11) 0.0205(12) 0.0010(9) 0.0080(11) 0.0026(10)
N2 0.0312(13) 0.0211(12) 0.0204(12) 0.0010(9) 0.0016(11) 0.0027(10)
O1 0.0351(12) 0.0329(11) 0.0326(11) -0.0007(9) -0.0058(10) -0.0108(9)
C1 0.0352(16) 0.0209(14) 0.0137(13) -0.0010(11) -0.0019(12) 0.0017(13)
C2 0.0464(18) 0.0195(14) 0.0321(16) -0.0013(12) 0.0102(15) 0.0071(13)
C3 0.0411(18) 0.0219(14) 0.0317(16) 0.0028(12) 0.0089(14) 0.0074(13)
C4A 0.058(3) 0.016(3) 0.030(2) 0.004(2) 0.027(2) 0.005(3)
C5A 0.063(3) 0.020(2) 0.030(2) 0.008(2) 0.027(3) 0.007(3)
C6A 0.058(4) 0.022(2) 0.032(3) 0.003(2) 0.025(3) -0.001(3)
C7A 0.055(3) 0.025(2) 0.035(3) 0.002(3) 0.026(3) -0.005(3)
C8A 0.057(3) 0.020(2) 0.037(3) 0.002(3) 0.025(3) -0.003(2)
C9A 0.050(2) 0.016(2) 0.040(3) 0.004(2) 0.028(2) -0.002(2)
C4B 0.059(3) 0.016(3) 0.031(2) 0.003(2) 0.025(2) 0.004(2)
C5B 0.062(3) 0.018(3) 0.030(2) 0.007(2) 0.031(3) 0.010(3)
C6B 0.059(4) 0.026(3) 0.033(3) 0.006(2) 0.029(3) 0.005(3)
C7B 0.057(4) 0.025(2) 0.034(3) 0.005(2) 0.026(3) 0.002(3)
C8B 0.054(3) 0.023(2) 0.036(3) 0.004(3) 0.025(3) -0.001(2)
C9B 0.055(3) 0.016(3) 0.040(3) 0.003(2) 0.030(3) -0.002(2)
C10 0.137(4) 0.049(2) 0.0219(17) 0.0003(15) -0.003(2) 0.050(2)
C11A 0.113(9) 0.069(7) 0.026(4) 0.010(5) -0.004(6) 0.046(6)
C12A 0.107(9) 0.075(7) 0.040(6) -0.019(5) -0.030(5) 0.049(6)
C11B 0.107(9) 0.054(6) 0.039(5) 0.009(5) -0.003(6) 0.027(5)
C12B 0.092(7) 0.052(5) 0.034(6) -0.020(4) -0.002(5) 0.032(5)
C13 0.0347(19) 0.050(2) 0.072(3) -0.0272(19) 0.0162(19) -0.0132(17)
C14A 0.018(4) 0.096(10) 0.066(8) -0.023(6) 0.010(4) -0.013(5)
C15A 0.059(7) 0.069(7) 0.046(6) -0.033(5) 0.019(5) -0.031(5)
C14B 0.047(8) 0.089(10) 0.074(9) -0.021(6) -0.007(7) 0.004(6)
C15B 0.063(7) 0.068(7) 0.053(7) -0.026(5) -0.003(5) -0.030(6)
C16 0.0291(15) 0.0254(15) 0.0278(16) 0.0057(12) -0.0033(13) 0.0003(13)
C17 0.0293(16) 0.0325(16) 0.0300(16) 0.0064(13) 0.0019(13) 0.0012(13)
C18 0.0383(19) 0.0442(19) 0.0396(18) 0.0146(15) 0.0043(15) -0.0004(16)
C19 0.044(2) 0.043(2) 0.061(2) 0.0193(19) -0.0075(18) -0.0138(17)
C20 0.049(2) 0.0351(18) 0.060(2) 0.0092(17) -0.0237(19) -0.0120(17)
C21 0.0417(19) 0.0265(16) 0.0401(18) 0.0059(13) -0.0138(15) -0.0020(15)
C22 0.047(2) 0.0452(19) 0.0273(16) -0.0018(14) 0.0140(15) -0.0095(16)
C23 0.061(2) 0.080(3) 0.0252(17) -0.0080(17) 0.0071(17) -0.001(2)
C24 0.073(3) 0.045(2) 0.047(2) 0.0004(16) 0.032(2) -0.0050(19)
C25 0.064(2) 0.0380(18) 0.0386(18) -0.0074(14) -0.0201(17) -0.0026(17)
C26A 0.084(9) 0.103(11) 0.030(6) -0.005(6) -0.023(6) 0.036(7)
C27A 0.057(6) 0.055(5) 0.055(7) -0.021(4) -0.014(5) 0.007(4)
C26B 0.076(8) 0.066(7) 0.036(5) 0.004(4) -0.010(5) 0.002(6)
C27B 0.071(6) 0.048(4) 0.056(6) -0.013(4) -0.017(5) 0.006(4)
C28 0.0286(16) 0.0241(14) 0.0296(15) 0.0031(12) -0.0068(13) -0.0009(13)
C29 0.0302(15) 0.0164(13) 0.0292(15) -0.0001(11) -0.0032(13) 0.0030(12)
C30 0.0281(15) 0.0212(14) 0.0348(16) 0.0015(12) 0.0048(14) 0.0008(12)
C31 0.0270(15) 0.0216(14) 0.0368(17) 0.0006(12) -0.0062(13) -0.0001(12)
C32 0.0347(17) 0.0361(16) 0.0268(15) 0.0021(13) -0.0099(13) -0.0066(14)
C33 0.0374(18) 0.0437(18) 0.0260(16) 0.0041(13) -0.0077(14) -0.0118(15)
C34 0.0436(19) 0.0217(14) 0.0300(16) -0.0054(12) 0.0030(14) -0.0051(14)
C35 0.080(3) 0.0405(18) 0.0323(18) -0.0075(15) 0.0125(18) -0.0216(19)
C36 0.067(2) 0.0284(16) 0.052(2) -0.0124(15) 0.0166(18) -0.0056(17)
C37 0.064(2) 0.0420(19) 0.0277(16) -0.0055(14) -0.0162(17) 0.0029(17)
C38 0.0384(18) 0.0347(17) 0.0448(18) -0.0019(14) -0.0064(16) -0.0052(15)
C39A 0.040(2) 0.049(3) 0.0224(19) -0.004(2) 0.0029(19) -0.019(2)
C40A 0.046(3) 0.054(3) 0.044(3) -0.018(2) 0.013(2) -0.025(3)
C41A 0.052(3) 0.055(3) 0.036(3) 0.015(2) 0.001(2) -0.022(3)
C42A 0.062(4) 0.084(4) 0.033(3) -0.007(3) 0.010(3) -0.030(3)
C39B 0.051(4) 0.056(4) 0.027(3) -0.006(4) 0.006(4) -0.020(4)
C40B 0.044(6) 0.074(7) 0.041(6) -0.007(6) 0.022(5) -0.032(6)
C41B 0.066(6) 0.058(6) 0.030(5) 0.000(5) -0.008(5) -0.020(5)
C42B 0.042(5) 0.060(6) 0.022(4) -0.009(5) 0.014(4) -0.012(5)

loop_
_atom_type_symbol
_atom_type_description
_atom_type_scat_dispersion_real
_atom_type_scat_dispersion_imag
_atom_type_scat_source
C C 0.0033 0.0000 'International Tables Vol C Tables 4.2.6.8 and 6.1.1.4'
H H 0.0000 0.0000 'International Tables Vol C Tables 4.2.6.8 and 6.1.1.4'
N N 0.0061 0.0000 'International Tables Vol C Tables 4.2.6.8 and 6.1.1.4'
O O 0.0106 0.0000 'International Tables Vol C Tables 4.2.6.8 and 6.1.1.4'

loop_
_geom_angle_atom_site_label_1
_geom_angle_atom_site_label_2
_geom_angle_atom_site_label_3
_geom_angle
_geom_angle_site_symmetry_1
_geom_angle_site_symmetry_3
_geom_angle_publ_flag
C1 N1 C4B 126.9(12) . . ?
C1 N1 C2 111.1(2) . . ?
C4B N1 C2 122.0(12) . . ?
C1 N1 C4A 129.2(12) . . ?
C2 N1 C4A 119.6(12) . . ?
C1 N2 C16 126.2(2) . . ?
C1 N2 C3 109.9(2) . . ?
C16 N2 C3 120.7(2) . . ?
N1 C1 N2 112.1(2) . . ?
N1 C1 H1 121.3(15) . . ?
N2 C1 H1 126.6(15) . . ?
N1 C2 C3 101.9(2) . . ?
N1 C2 H2A 111.4 . . ?
C3 C2 H2A 111.4 . . ?
N1 C2 H2B 111.4 . . ?
C3 C2 H2B 111.4 . . ?
H2A C2 H2B 109.3 . . ?
N2 C3 C2 103.0(2) . . ?
N2 C3 H3A 111.2 . . ?
C2 C3 H3A 111.2 . . ?
N2 C3 H3B 111.2 . . ?
C2 C3 H3B 111.2 . . ?
H3A C3 H3B 109.1 . . ?
C9A C4A C5A 122.6(7) . . ?
C9A C4A N1 116.6(9) . . ?
C5A C4A N1 120.8(9) . . ?
C6A C5A C4A 115.3(7) . . ?
C6A C5A C10 130.9(7) . . ?
C4A C5A C10 113.7(7) . . ?
C7A C6A C5A 122.6(6) . . ?
C7A C6A H6A 118.7 . . ?
C5A C6A H6A 118.7 . . ?
C6A C7A C8A 121.5(6) . . ?
C6A C7A H7A 119.3 . . ?
C8A C7A H7A 119.3 . . ?
C7A C8A C9A 118.1(7) . . ?
C7A C8A H8A 121.0 . . ?
C9A C8A H8A 121.0 . . ?
C13 C9A C4A 126.8(9) . . ?
C13 C9A C8A 112.7(8) . . ?
C4A C9A C8A 119.8(7) . . ?
C5B C4B C9B 124.8(7) . . ?
C5B C4B N1 114.2(9) . . ?
C9B C4B N1 120.2(10) . . ?
C10 C5B C4B 131.8(7) . . ?
C10 C5B C6B 109.1(7) . . ?
C4B C5B C6B 119.1(7) . . ?
C7B C6B C5B 118.2(7) . . ?
C7B C6B H6B 120.9 . . ?
C5B C6B H6B 120.9 . . ?
C6B C7B C8B 121.4(7) . . ?
C6B C7B H7B 119.3 . . ?
C8B C7B H7B 119.3 . . ?
C7B C8B C9B 122.3(7) . . ?
C7B C8B H8B 118.9 . . ?
C9B C8B H8B 118.9 . . ?
C4B C9B C8B 114.1(7) . . ?
C4B C9B C13 118.9(9) . . ?
C8B C9B C13 126.5(8) . . ?
C5B C10 C12A 104.6(8) . . ?
C5B C10 C11B 131.6(7) . . ?
C12A C10 C11B 95.0(7) . . ?
C5B C10 C11A 102.9(7) . . ?
C12A C10 C11A 109.6(6) . . ?
C5B C10 C12B 115.3(8) . . ?
C11B C10 C12B 102.6(6) . . ?
C11A C10 C12B 126.6(6) . . ?
C12A C10 C5A 103.0(7) . . ?
C11B C10 C5A 124.8(6) . . ?
C11A C10 C5A 96.5(6) . . ?
C12B C10 C5A 117.2(7) . . ?
C5B C10 H10 107.9 . . ?
C12A C10 H10 115.2 . . ?
C11B C10 H10 102.4 . . ?
C11A C10 H10 115.2 . . ?
C12B C10 H10 87.6 . . ?
C5A C10 H10 115.2 . . ?
C10 C11A H11A 109.5 . . ?
C10 C11A H11B 109.5 . . ?
H11A C11A H11B 109.5 . . ?
C10 C11A H11C 109.5 . . ?
H11A C11A H11C 109.5 . . ?
H11B C11A H11C 109.5 . . ?
C10 C12A H12A 109.5 . . ?
C10 C12A H12B 109.5 . . ?
H12A C12A H12B 109.5 . . ?
C10 C12A H12C 109.5 . . ?
H12A C12A H12C 109.5 . . ?
H12B C12A H12C 109.5 . . ?
C10 C11B H11D 109.5 . . ?
C10 C11B H11E 109.5 . . ?
H11D C11B H11E 109.5 . . ?
C10 C11B H11F 109.5 . . ?
H11D C11B H11F 109.5 . . ?
H11E C11B H11F 109.5 . . ?
C10 C12B H12D 109.5 . . ?
C10 C12B H12E 109.5 . . ?
H12D C12B H12E 109.5 . . ?
C10 C12B H12F 109.5 . . ?
H12D C12B H12F 109.5 . . ?
H12E C12B H12F 109.5 . . ?
C9A C13 C14A 105.1(9) . . ?
C9A C13 C15B 125.8(7) . . ?
C14A C13 C15B 90.7(7) . . ?
C9A C13 C15A 102.6(7) . . ?
C14A C13 C15A 115.3(7) . . ?
C14A C13 C9B 109.6(9) . . ?
C15B C13 C9B 121.3(7) . . ?
C15A C13 C9B 97.2(7) . . ?
C9A C13 C14B 110.3(9) . . ?
C15B C13 C14B 104.4(7) . . ?
C15A C13 C14B 132.5(7) . . ?
C9B C13 C14B 115.9(8) . . ?
C9A C13 H13 111.1 . . ?
C14A C13 H13 111.1 . . ?
C15B C13 H13 110.3 . . ?
C15A C13 H13 111.1 . . ?
C9B C13 H13 111.8 . . ?
C14B C13 H13 88.0 . . ?
C13 C14A H14A 109.5 . . ?
C13 C14A H14B 109.5 . . ?
H14A C14A H14B 109.5 . . ?
C13 C14A H14C 109.5 . . ?
H14A C14A H14C 109.5 . . ?
H14B C14A H14C 109.5 . . ?
C13 C15A H15A 109.5 . . ?
C13 C15A H15B 109.5 . . ?
H15A C15A H15B 109.5 . . ?
C13 C15A H15C 109.5 . . ?
H15A C15A H15C 109.5 . . ?
H15B C15A H15C 109.5 . . ?
C13 C14B H14D 109.5 . . ?
C13 C14B H14E 109.5 . . ?
H14D C14B H14E 109.5 . . ?
C13 C14B H14F 109.5 . . ?
H14D C14B H14F 109.5 . . ?
H14E C14B H14F 109.5 . . ?
C13 C15B H15D 109.5 . . ?
C13 C15B H15E 109.5 . . ?
H15D C15B H15E 109.5 . . ?
C13 C15B H15F 109.5 . . ?
H15D C15B H15F 109.5 . . ?
H15E C15B H15F 109.5 . . ?
C21 C16 C17 122.3(3) . . ?
C21 C16 N2 119.6(2) . . ?
C17 C16 N2 117.9(2) . . ?
C18 C17 C16 117.4(3) . . ?
C18 C17 C22 119.0(3) . . ?
C16 C17 C22 123.6(3) . . ?
C19 C18 C17 121.3(3) . . ?
C19 C18 H18 119.3 . . ?
C17 C18 H18 119.3 . . ?
C20 C19 C18 119.8(3) . . ?
C20 C19 H19 120.1 . . ?
C18 C19 H19 120.1 . . ?
C19 C20 C21 122.1(3) . . ?
C19 C20 H20 118.9 . . ?
C21 C20 H20 118.9 . . ?
C20 C21 C16 117.0(3) . . ?
C20 C21 C25 119.6(3) . . ?
C16 C21 C25 123.3(3) . . ?
C17 C22 C24 111.1(3) . . ?
C17 C22 C23 112.1(3) . . ?
C24 C22 C23 109.5(3) . . ?
C17 C22 H22 108.0 . . ?
C24 C22 H22 108.0 . . ?
C23 C22 H22 108.0 . . ?
C22 C23 H23A 109.5 . . ?
C22 C23 H23B 109.5 . . ?
H23A C23 H23B 109.5 . . ?
C22 C23 H23C 109.5 . . ?
H23A C23 H23C 109.5 . . ?
H23B C23 H23C 109.5 . . ?
C22 C24 H24A 109.5 . . ?
C22 C24 H24B 109.5 . . ?
H24A C24 H24B 109.5 . . ?
C22 C24 H24C 109.5 . . ?
H24A C24 H24C 109.5 . . ?
H24B C24 H24C 109.5 . . ?
C27B C25 C21 117.9(7) . . ?
C27B C25 C26B 109.4(8) . . ?
C21 C25 C26B 115.4(6) . . ?
C21 C25 C27A 107.2(7) . . ?
C26B C25 C27A 125.5(8) . . ?
C27B C25 C26A 95.0(8) . . ?
C21 C25 C26A 103.8(5) . . ?
C27A C25 C26A 110.2(8) . . ?
C27B C25 H25 114.7 . . ?
C21 C25 H25 111.7 . . ?
C26B C25 H25 82.7 . . ?
C27A C25 H25 111.7 . . ?
C26A C25 H25 111.7 . . ?
C25 C26A H26A 109.5 . . ?
C25 C26A H26B 109.5 . . ?
H26A C26A H26B 109.5 . . ?
C25 C26A H26C 109.5 . . ?
H26A C26A H26C 109.5 . . ?
H26B C26A H26C 109.5 . . ?
C25 C27A H27A 109.5 . . ?
C25 C27A H27B 109.5 . . ?
H27A C27A H27B 109.5 . . ?
C25 C27A H27C 109.5 . . ?
H27A C27A H27C 109.5 . . ?
H27B C27A H27C 109.5 . . ?
C25 C26B H26D 109.5 . . ?
C25 C26B H26E 109.5 . . ?
H26D C26B H26E 109.5 . . ?
C25 C26B H26F 109.5 . . ?
H26D C26B H26F 109.5 . . ?
H26E C26B H26F 109.5 . . ?
C25 C27B H27D 109.5 . . ?
C25 C27B H27E 109.5 . . ?
H27D C27B H27E 109.5 . . ?
C25 C27B H27F 109.5 . . ?
H27D C27B H27F 109.5 . . ?
H27E C27B H27F 109.5 . . ?
O1 C28 C33 121.4(3) . . ?
O1 C28 C29 121.6(2) . . ?
C33 C28 C29 116.9(2) . . ?
C30 C29 C28 119.8(2) . . ?
C30 C29 C34 121.0(2) . . ?
C28 C29 C34 119.2(2) . . ?
C29 C30 C31 123.2(3) . . ?
C29 C30 H30 118.4 . . ?
C31 C30 H30 118.4 . . ?
C32 C31 C30 116.8(3) . . ?
C32 C31 C38 121.6(3) . . ?
C30 C31 C38 121.6(3) . . ?
C31 C32 C33 123.7(3) . . ?
C31 C32 H32 118.2 . . ?
C33 C32 H32 118.2 . . ?
C32 C33 C28 119.3(3) . . ?
C32 C33 C39A 121.2(3) . . ?
C28 C33 C39A 118.9(3) . . ?
C32 C33 C39B 117.2(3) . . ?
C28 C33 C39B 120.1(3) . . ?
C37 C34 C36 109.5(3) . . ?
C37 C34 C35 107.9(3) . . ?
C36 C34 C35 106.7(2) . . ?
C37 C34 C29 109.0(2) . . ?
C36 C34 C29 111.0(2) . . ?
C35 C34 C29 112.7(2) . . ?
C34 C35 H35A 109.5 . . ?
C34 C35 H35B 109.5 . . ?
H35A C35 H35B 109.5 . . ?
C34 C35 H35C 109.5 . . ?
H35A C35 H35C 109.5 . . ?
H35B C35 H35C 109.5 . . ?
C34 C36 H36A 109.5 . . ?
C34 C36 H36B 109.5 . . ?
H36A C36 H36B 109.5 . . ?
C34 C36 H36C 109.5 . . ?
H36A C36 H36C 109.5 . . ?
H36B C36 H36C 109.5 . . ?
C34 C37 H37A 109.5 . . ?
C34 C37 H37B 109.5 . . ?
H37A C37 H37B 109.5 . . ?
C34 C37 H37C 109.5 . . ?
H37A C37 H37C 109.5 . . ?
H37B C37 H37C 109.5 . . ?
C31 C38 H38A 109.5 . . ?
C31 C38 H38B 109.5 . . ?
H38A C38 H38B 109.5 . . ?
C31 C38 H38C 109.5 . . ?
H38A C38 H38C 109.5 . . ?
H38B C38 H38C 109.5 . . ?
C33 C39A C42A 111.4(3) . . ?
C33 C39A C40A 109.3(4) . . ?
C42A C39A C40A 108.5(4) . . ?
C33 C39A C41A 111.5(4) . . ?
C42A C39A C41A 105.2(4) . . ?
C40A C39A C41A 110.7(4) . . ?
C39A C40A H40A 109.5 . . ?
C39A C40A H40B 109.5 . . ?
H40A C40A H40B 109.5 . . ?
C39A C40A H40C 109.5 . . ?
H40A C40A H40C 109.5 . . ?
H40B C40A H40C 109.5 . . ?
C39A C41A H41A 109.5 . . ?
C39A C41A H41B 109.5 . . ?
H41A C41A H41B 109.5 . . ?
C39A C41A H41C 109.5 . . ?
H41A C41A H41C 109.5 . . ?
H41B C41A H41C 109.5 . . ?
C39A C42A H42A 109.5 . . ?
C39A C42A H42B 109.5 . . ?
H42A C42A H42B 109.5 . . ?
C39A C42A H42C 109.5 . . ?
H42A C42A H42C 109.5 . . ?
H42B C42A H42C 109.5 . . ?
C40B C39B C42B 112.6(4) . . ?
C40B C39B C41B 116.3(6) . . ?
C42B C39B C41B 102.8(7) . . ?
C40B C39B C33 112.6(2) . . ?
C42B C39B C33 113.6(6) . . ?
C41B C39B C33 97.9(6) . . ?
C39B C40B H40D 109.5 . . ?
C39B C40B H40E 109.5 . . ?
H40D C40B H40E 109.5 . . ?
C39B C40B H40F 109.5 . . ?
H40D C40B H40F 109.5 . . ?
H40E C40B H40F 109.5 . . ?
C39B C41B H41D 109.5 . . ?
C39B C41B H41E 109.5 . . ?
H41D C41B H41E 109.5 . . ?
C39B C41B H41F 109.5 . . ?
H41D C41B H41F 109.5 . . ?
H41E C41B H41F 109.5 . . ?
C39B C42B H42D 109.5 . . ?
C39B C42B H42E 109.5 . . ?
H42D C42B H42E 109.5 . . ?
C39B C42B H42F 109.5 . . ?
H42D C42B H42F 109.5 . . ?
H42E C42B H42F 109.5 . . ?

loop_
_geom_bond_atom_site_label_1
_geom_bond_atom_site_label_2
_geom_bond_distance
_geom_bond_site_symmetry_2
_geom_bond_publ_flag
N1 C1 1.309(3) . ?
N1 C4B 1.399(9) . ?
N1 C2 1.478(3) . ?
N1 C4A 1.478(9) . ?
N2 C1 1.321(3) . ?
N2 C16 1.446(3) . ?
N2 C3 1.477(3) . ?
O1 C28 1.303(3) . ?
C1 H1 1.00(3) . ?
C2 C3 1.519(4) . ?
C2 H2A 0.9900 . ?
C2 H2B 0.9900 . ?
C3 H3A 0.9900 . ?
C3 H3B 0.9900 . ?
C4A C9A 1.397(11) . ?
C4A C5A 1.417(11) . ?
C5A C6A 1.407(9) . ?
C5A C10 1.688(9) . ?
C6A C7A 1.382(9) . ?
C6A H6A 0.9500 . ?
C7A C8A 1.388(8) . ?
C7A H7A 0.9500 . ?
C8A C9A 1.411(10) . ?
C8A H8A 0.9500 . ?
C9A C13 1.395(9) . ?
C4B C5B 1.383(11) . ?
C4B C9B 1.392(11) . ?
C5B C10 1.347(9) . ?
C5B C6B 1.400(9) . ?
C6B C7B 1.378(9) . ?
C6B H6B 0.9500 . ?
C7B C8B 1.389(9) . ?
C7B H7B 0.9500 . ?
C8B C9B 1.409(10) . ?
C8B H8B 0.9500 . ?
C9B C13 1.626(9) . ?
C10 C12A 1.499(10) . ?
C10 C11B 1.557(10) . ?
C10 C11A 1.597(10) . ?
C10 C12B 1.620(10) . ?
C10 H10 1.0000 . ?
C11A H11A 0.9800 . ?
C11A H11B 0.9800 . ?
C11A H11C 0.9800 . ?
C12A H12A 0.9800 . ?
C12A H12B 0.9800 . ?
C12A H12C 0.9800 . ?
C11B H11D 0.9800 . ?
C11B H11E 0.9800 . ?
C11B H11F 0.9800 . ?
C12B H12D 0.9800 . ?
C12B H12E 0.9800 . ?
C12B H12F 0.9800 . ?
C13 C14A 1.448(11) . ?
C13 C15B 1.542(9) . ?
C13 C15A 1.586(10) . ?
C13 C14B 1.636(11) . ?
C13 H13 1.0000 . ?
C14A H14A 0.9800 . ?
C14A H14B 0.9800 . ?
C14A H14C 0.9800 . ?
C15A H15A 0.9800 . ?
C15A H15B 0.9800 . ?
C15A H15C 0.9800 . ?
C14B H14D 0.9800 . ?
C14B H14E 0.9800 . ?
C14B H14F 0.9800 . ?
C15B H15D 0.9800 . ?
C15B H15E 0.9800 . ?
C15B H15F 0.9800 . ?
C16 C21 1.398(4) . ?
C16 C17 1.402(4) . ?
C17 C18 1.388(4) . ?
C17 C22 1.512(4) . ?
C18 C19 1.378(5) . ?
C18 H18 0.9500 . ?
C19 C20 1.366(5) . ?
C19 H19 0.9500 . ?
C20 C21 1.389(4) . ?
C20 H20 0.9500 . ?
C21 C25 1.519(4) . ?
C22 C24 1.524(4) . ?
C22 C23 1.534(4) . ?
C22 H22 1.0000 . ?
C23 H23A 0.9800 . ?
C23 H23B 0.9800 . ?
C23 H23C 0.9800 . ?
C24 H24A 0.9800 . ?
C24 H24B 0.9800 . ?
C24 H24C 0.9800 . ?
C25 C27B 1.519(12) . ?
C25 C26B 1.521(10) . ?
C25 C27A 1.527(12) . ?
C25 C26A 1.565(10) . ?
C25 H25 1.0000 . ?
C26A H26A 0.9800 . ?
C26A H26B 0.9800 . ?
C26A H26C 0.9800 . ?
C27A H27A 0.9800 . ?
C27A H27B 0.9800 . ?
C27A H27C 0.9800 . ?
C26B H26D 0.9800 . ?
C26B H26E 0.9800 . ?
C26B H26F 0.9800 . ?
C27B H27D 0.9800 . ?
C27B H27E 0.9800 . ?
C27B H27F 0.9800 . ?
C28 C33 1.435(4) . ?
C28 C29 1.437(4) . ?
C29 C30 1.384(4) . ?
C29 C34 1.547(4) . ?
C30 C31 1.394(4) . ?
C30 H30 0.9500 . ?
C31 C32 1.377(4) . ?
C31 C38 1.507(4) . ?
C32 C33 1.395(4) . ?
C32 H32 0.9500 . ?
C33 C39A 1.503(5) . ?
C33 C39B 1.685(5) . ?
C34 C37 1.525(4) . ?
C34 C36 1.531(4) . ?
C34 C35 1.535(4) . ?
C35 H35A 0.9800 . ?
C35 H35B 0.9800 . ?
C35 H35C 0.9800 . ?
C36 H36A 0.9800 . ?
C36 H36B 0.9800 . ?
C36 H36C 0.9800 . ?
C37 H37A 0.9800 . ?
C37 H37B 0.9800 . ?
C37 H37C 0.9800 . ?
C38 H38A 0.9800 . ?
C38 H38B 0.9800 . ?
C38 H38C 0.9800 . ?
C39A C42A 1.524(6) . ?
C39A C40A 1.549(6) . ?
C39A C41A 1.558(7) . ?
C40A H40A 0.9800 . ?
C40A H40B 0.9800 . ?
C40A H40C 0.9800 . ?
C41A H41A 0.9800 . ?
C41A H41B 0.9800 . ?
C41A H41C 0.9800 . ?
C42A H42A 0.9800 . ?
C42A H42B 0.9800 . ?
C42A H42C 0.9800 . ?
C39B C40B 1.4486 . ?
C39B C42B 1.557(11) . ?
C39B C41B 1.559(12) . ?
C40B H40D 0.9800 . ?
C40B H40E 0.9800 . ?
C40B H40F 0.9800 . ?
C41B H41D 0.9800 . ?
C41B H41E 0.9800 . ?
C41B H41F 0.9800 . ?
C42B H42D 0.9800 . ?
C42B H42E 0.9800 . ?
C42B H42F 0.9800 . ?

loop_
_geom_hbond_atom_site_label_D
_geom_hbond_atom_site_label_H
_geom_hbond_atom_site_label_A
_geom_hbond_distance_DH
_geom_hbond_distance_HA
_geom_hbond_distance_DA
_geom_hbond_angle_DHA
_geom_hbond_site_symmetry_A
C1 H1 O1 1.00(3) 1.89(3) 2.886(3) 175(2) 3_645

loop_
_geom_torsion_atom_site_label_1
_geom_torsion_atom_site_label_2
_geom_torsion_atom_site_label_3
_geom_torsion_atom_site_label_4
_geom_torsion
_geom_torsion_site_symmetry_1
_geom_torsion_site_symmetry_2
_geom_torsion_site_symmetry_3
_geom_torsion_site_symmetry_4
_geom_torsion_publ_flag
C4B N1 C1 N2 -174.8(7) . . . . ?
C2 N1 C1 N2 3.6(3) . . . . ?
C4A N1 C1 N2 179.5(7) . . . . ?
C16 N2 C1 N1 165.8(2) . . . . ?
C3 N2 C1 N1 6.0(3) . . . . ?
C1 N1 C2 C3 -11.0(3) . . . . ?
C4B N1 C2 C3 167.5(6) . . . . ?
C4A N1 C2 C3 172.7(6) . . . . ?
C1 N2 C3 C2 -12.4(3) . . . . ?
C16 N2 C3 C2 -173.6(2) . . . . ?
N1 C2 C3 N2 13.2(3) . . . . ?
C1 N1 C4A C9A -79(2) . . . . ?
C4B N1 C4A C9A -144(27) . . . . ?
C2 N1 C4A C9A 97(2) . . . . ?
C1 N1 C4A C5A 99.9(19) . . . . ?
C4B N1 C4A C5A 35(23) . . . . ?
C2 N1 C4A C5A -85(2) . . . . ?
C9A C4A C5A C6A -4(3) . . . . ?
N1 C4A C5A C6A 177.1(17) . . . . ?
C9A C4A C5A C10 172(2) . . . . ?
N1 C4A C5A C10 -7(2) . . . . ?
C4A C5A C6A C7A 2.5(16) . . . . ?
C10 C5A C6A C7A -172.5(9) . . . . ?
C5A C6A C7A C8A -0.2(13) . . . . ?
C6A C7A C8A C9A -0.5(12) . . . . ?
C5A C4A C9A C13 174.2(14) . . . . ?
N1 C4A C9A C13 -7(3) . . . . ?
C5A C4A C9A C8A 4(3) . . . . ?
N1 C4A C9A C8A -177.6(13) . . . . ?
C7A C8A C9A C13 -172.9(9) . . . . ?
C7A C8A C9A C4A -1(2) . . . . ?
C1 N1 C4B C5B 95.5(18) . . . . ?
C2 N1 C4B C5B -82.7(18) . . . . ?
C4A N1 C4B C5B -146(27) . . . . ?
C1 N1 C4B C9B -94(2) . . . . ?
C2 N1 C4B C9B 88(2) . . . . ?
C4A N1 C4B C9B 24(23) . . . . ?
C9B C4B C5B C10 -174.7(19) . . . . ?
N1 C4B C5B C10 -5(3) . . . . ?
C9B C4B C5B C6B 5(3) . . . . ?
N1 C4B C5B C6B 174.5(15) . . . . ?
C10 C5B C6B C7B 177.1(8) . . . . ?
C4B C5B C6B C7B -2.5(17) . . . . ?
C5B C6B C7B C8B 0.9(12) . . . . ?
C6B C7B C8B C9B -1.2(13) . . . . ?
C5B C4B C9B C8B -5(3) . . . . ?
N1 C4B C9B C8B -174.0(16) . . . . ?
C5B C4B C9B C13 -177.5(16) . . . . ?
N1 C4B C9B C13 13(3) . . . . ?
C7B C8B C9B C4B 3(2) . . . . ?
C7B C8B C9B C13 175.0(10) . . . . ?
C4B C5B C10 C12A -125.3(17) . . . . ?
C6B C5B C10 C12A 55.2(10) . . . . ?
C4B C5B C10 C11B 124.1(18) . . . . ?
C6B C5B C10 C11B -55.5(13) . . . . ?
C4B C5B C10 C11A 120.1(17) . . . . ?
C6B C5B C10 C11A -59.4(9) . . . . ?
C4B C5B C10 C12B -98.1(17) . . . . ?
C6B C5B C10 C12B 82.4(9) . . . . ?
C4B C5B C10 C5A 156(8) . . . . ?
C6B C5B C10 C5A -23(6) . . . . ?
C6A C5A C10 C5B 154(8) . . . . ?
C4A C5A C10 C5B -21(7) . . . . ?
C6A C5A C10 C12A 50.9(13) . . . . ?
C4A C5A C10 C12A -124.2(13) . . . . ?
C6A C5A C10 C11B -54.7(14) . . . . ?
C4A C5A C10 C11B 130.2(14) . . . . ?
C6A C5A C10 C11A -61.0(12) . . . . ?
C4A C5A C10 C11A 123.9(13) . . . . ?
C6A C5A C10 C12B 76.2(12) . . . . ?
C4A C5A C10 C12B -98.9(14) . . . . ?
C4A C9A C13 C14A 141(2) . . . . ?
C8A C9A C13 C14A -47.6(11) . . . . ?
C4A C9A C13 C15B -116(2) . . . . ?
C8A C9A C13 C15B 54.6(13) . . . . ?
C4A C9A C13 C15A -98(2) . . . . ?
C8A C9A C13 C15A 73.3(10) . . . . ?
C4A C9A C13 C9B -77(9) . . . . ?
C8A C9A C13 C9B 94(9) . . . . ?
C4A C9A C13 C14B 117(2) . . . . ?
C8A C9A C13 C14B -71.9(11) . . . . ?
C4B C9B C13 C9A 89(9) . . . . ?
C8B C9B C13 C9A -83(9) . . . . ?
C4B C9B C13 C14A 128.3(18) . . . . ?
C8B C9B C13 C14A -43.3(14) . . . . ?
C4B C9B C13 C15B -128.3(18) . . . . ?
C8B C9B C13 C15B 60.1(14) . . . . ?
C4B C9B C13 C15A -111.6(18) . . . . ?
C8B C9B C13 C15A 76.8(12) . . . . ?
C4B C9B C13 C14B 103.5(18) . . . . ?
C8B C9B C13 C14B -68.2(13) . . . . ?
C1 N2 C16 C21 -55.7(4) . . . . ?
C3 N2 C16 C21 102.2(3) . . . . ?
C1 N2 C16 C17 128.3(3) . . . . ?
C3 N2 C16 C17 -73.8(3) . . . . ?
C21 C16 C17 C18 -0.4(4) . . . . ?
N2 C16 C17 C18 175.5(2) . . . . ?
C21 C16 C17 C22 -178.6(3) . . . . ?
N2 C16 C17 C22 -2.7(4) . . . . ?
C16 C17 C18 C19 0.1(4) . . . . ?
C22 C17 C18 C19 178.4(3) . . . . ?
C17 C18 C19 C20 0.1(5) . . . . ?
C18 C19 C20 C21 0.0(5) . . . . ?
C19 C20 C21 C16 -0.3(5) . . . . ?
C19 C20 C21 C25 -178.3(3) . . . . ?
C17 C16 C21 C20 0.5(4) . . . . ?
N2 C16 C21 C20 -175.3(3) . . . . ?
C17 C16 C21 C25 178.4(3) . . . . ?
N2 C16 C21 C25 2.6(4) . . . . ?
C18 C17 C22 C24 -68.4(3) . . . . ?
C16 C17 C22 C24 109.7(3) . . . . ?
C18 C17 C22 C23 54.4(4) . . . . ?
C16 C17 C22 C23 -127.4(3) . . . . ?
C20 C21 C25 C27B -37.0(8) . . . . ?
C16 C21 C25 C27B 145.2(8) . . . . ?
C20 C21 C25 C26B 94.9(6) . . . . ?
C16 C21 C25 C26B -82.9(6) . . . . ?
C20 C21 C25 C27A -50.2(7) . . . . ?
C16 C21 C25 C27A 131.9(7) . . . . ?
C20 C21 C25 C26A 66.5(6) . . . . ?
C16 C21 C25 C26A -111.4(6) . . . . ?
O1 C28 C29 C30 175.2(2) . . . . ?
C33 C28 C29 C30 -6.1(4) . . . . ?
O1 C28 C29 C34 -5.1(4) . . . . ?
C33 C28 C29 C34 173.6(3) . . . . ?
C28 C29 C30 C31 3.1(4) . . . . ?
C34 C29 C30 C31 -176.6(3) . . . . ?
C29 C30 C31 C32 1.0(4) . . . . ?
C29 C30 C31 C38 -178.9(3) . . . . ?
C30 C31 C32 C33 -1.9(4) . . . . ?
C38 C31 C32 C33 178.0(3) . . . . ?
C31 C32 C33 C28 -1.3(4) . . . . ?
C31 C32 C33 C39A -172.3(3) . . . . ?
C31 C32 C33 C39B 158.0(4) . . . . ?
O1 C28 C33 C32 -176.0(3) . . . . ?
C29 C28 C33 C32 5.2(4) . . . . ?
O1 C28 C33 C39A -4.9(5) . . . . ?
C29 C28 C33 C39A 176.4(3) . . . . ?
O1 C28 C33 C39B 25.3(5) . . . . ?
C29 C28 C33 C39B -153.5(4) . . . . ?
C30 C29 C34 C37 120.9(3) . . . . ?
C28 C29 C34 C37 -58.9(3) . . . . ?
C30 C29 C34 C36 -118.4(3) . . . . ?
C28 C29 C34 C36 61.8(3) . . . . ?
C30 C29 C34 C35 1.2(4) . . . . ?
C28 C29 C34 C35 -178.6(3) . . . . ?
C32 C33 C39A C42A -7.4(5) . . . . ?
C28 C33 C39A C42A -178.4(3) . . . . ?
C39B C33 C39A C42A 81.5(5) . . . . ?
C32 C33 C39A C40A -127.4(4) . . . . ?
C28 C33 C39A C40A 61.6(5) . . . . ?
C39B C33 C39A C40A -38.4(5) . . . . ?
C32 C33 C39A C41A 109.8(4) . . . . ?
C28 C33 C39A C41A -61.1(5) . . . . ?
C39B C33 C39A C41A -161.2(7) . . . . ?
C32 C33 C39B C40B -117.1(2) . . . . ?
C28 C33 C39B C40B 42.0(3) . . . . ?
C39A C33 C39B C40B 137.0(5) . . . . ?
C32 C33 C39B C42B 12.4(6) . . . . ?
C28 C33 C39B C42B 171.5(5) . . . . ?
C39A C33 C39B C42B -93.4(7) . . . . ?
C32 C33 C39B C41B 120.1(6) . . . . ?
C28 C33 C39B C41B -80.8(6) . . . . ?
C39A C33 C39B C41B 14.3(7) . . . . ?
